data_1577149
loop_
_publ_author_name
'Baltrun, Marc'
'Hanneberg, David'
'Hett, Florian'
'Seidl, Michael'
'Weigend, Florian'
'Hohloch, Stephan'

_publ_section_title
;
 Regioselective [3+2] Cycloaddition Reactions of the Phosphorus and
 Arsenic Analogues of the Thiocyanate Anion
;
_journal_name_full 'Chemical Science'
_journal_paper_doi 10.1039/D6SC01985D
_journal_year 2026
_chemical_formula_moiety 'C37 H54 F3 N3 O3 S Zr'
_chemical_formula_sum 'C37 H54 F3 N3 O3 S Zr'
_chemical_formula_weight 769.11
_space_group_crystal_system triclinic
_space_group_IT_number 2
_space_group_name_Hall '-P 1'
_space_group_name_H-M_alt 'P -1'
_atom_sites_solution_hydrogens geom
_atom_sites_solution_primary dual
_audit_creation_date 2025-05-23
_audit_creation_method
;
Olex2 1.5-alpha
(compiled 2025.05.22 svn.r631f81ec for OlexSys, GUI svn.r7248)
;
_audit_update_record
;
2026-01-26 deposited with the CCDC.	2026-04-24 downloaded from the CCDC.
;
_cell_angle_alpha 93.485(2)
_cell_angle_beta 90.244(2)
_cell_angle_gamma 107.966(2)
_cell_formula_units_Z 4
_cell_length_a 10.7189(2)
_cell_length_b 15.5552(4)
_cell_length_c 24.4893(5)
_cell_measurement_reflns_used 18673
_cell_measurement_temperature 150.00(10)
_cell_measurement_theta_max 28.2660
_cell_measurement_theta_min 2.3090
_cell_volume 3875.79(15)
_computing_cell_refinement 'CrysAlisPro 1.171.44.91a (Rigaku OD, 2025)'
_computing_data_collection 'PROGRAM:BIS V6.2.15/2021-03-16 && APEX4 2022.10-0                               '
_computing_data_reduction 'CrysAlisPro 1.171.44.91a (Rigaku OD, 2025)'
_computing_molecular_graphics 'Olex2 1.5-alpha (Dolomanov et al., 2009)'
_computing_publication_material 'Olex2 1.5-alpha (Dolomanov et al., 2009)'
_computing_structure_refinement 'XL  (Sheldrick, 2008)'
_computing_structure_solution 'XT  (Sheldrick, 2015)'
_diffrn_ambient_environment N~2~
_diffrn_ambient_temperature 150.00(10)
_diffrn_detector 'CCD plate'
_diffrn_measured_fraction_theta_full 0.996
_diffrn_measured_fraction_theta_max 0.993
_diffrn_measurement_details
;
List of Runs (angles in degrees, time in seconds):

  # Type    Start    End  Width  t~exp~   \w     \q     \k     \f   Frames
#--------------------------------------------------------------------------
  1  \f    -25.75 154.25   1.00    1.00 -25.75   0.00  73.76    --   180
  2  \f    -10.27 349.73   0.50    3.00  71.80 -19.07  31.50    --   720
  3  \w    -74.57   6.43   0.50    3.00    --  -19.07  89.85 171.34  162
  4  \w    -74.57   6.43   0.50    3.00    --  -19.07  89.85 -32.67  162
  5  \w   -122.13  18.87   0.50    3.00    --  -19.07 -59.25 173.08  282
  6  \w    -74.57   6.43   0.50    3.00    --  -19.07  89.85 120.33  162
  7  \w   -122.13  18.87   0.50    3.00    --  -19.07 -59.25  20.08  282
  8  \f     10.27 167.77   0.50    3.00  22.68 -19.07 -31.50    --   315
;
_diffrn_measurement_device 'abstract diffractometer'
_diffrn_measurement_device_type 'Bruker D8 QUEST PHOTON III'
_diffrn_measurement_method '\w and \f scans'
_diffrn_orient_matrix_type 'CrysAlisPro convention (1999,Acta A55,543-557)'
_diffrn_orient_matrix_UB_11 -0.0599723000
_diffrn_orient_matrix_UB_12 -0.0212441000
_diffrn_orient_matrix_UB_13 -0.0146119000
_diffrn_orient_matrix_UB_21 0.0313052000
_diffrn_orient_matrix_UB_22 -0.0256782000
_diffrn_orient_matrix_UB_23 -0.0166851000
_diffrn_orient_matrix_UB_31 -0.0162916000
_diffrn_orient_matrix_UB_32 -0.0345983000
_diffrn_orient_matrix_UB_33 0.0187244000
_diffrn_radiation_monochromator graphite
_diffrn_radiation_probe x-ray
_diffrn_radiation_type 'Mo K\a'
_diffrn_radiation_wavelength 0.71073
_diffrn_reflns_av_unetI/netI 0.0784
_diffrn_reflns_Laue_measured_fraction_full 0.996
_diffrn_reflns_Laue_measured_fraction_max 0.993
_diffrn_reflns_limit_h_max 14
_diffrn_reflns_limit_h_min -14
_diffrn_reflns_limit_k_max 20
_diffrn_reflns_limit_k_min -20
_diffrn_reflns_limit_l_max 32
_diffrn_reflns_limit_l_min -32
_diffrn_reflns_number 34141
_diffrn_reflns_point_group_measured_fraction_full 0.996
_diffrn_reflns_point_group_measured_fraction_max 0.993
_diffrn_reflns_theta_full 25.242
_diffrn_reflns_theta_max 28.339
_diffrn_reflns_theta_min 1.657
_diffrn_source 'fine-focus sealed X-ray tube'
_diffrn_source_type 'Enhance (Mo) X-ray Source'
_exptl_absorpt_coefficient_mu 0.389
_exptl_absorpt_correction_T_max 1.00000
_exptl_absorpt_correction_T_min 0.97085
_exptl_absorpt_correction_type multi-scan
_exptl_absorpt_process_details
;
CrysAlisPro 1.171.44.91a (Rigaku Oxford Diffraction, 2025)
Empirical absorption correction using spherical harmonics,
implemented in SCALE3 ABSPACK scaling algorithm.
;
_exptl_crystal_colour 'clear colourless'
_exptl_crystal_colour_lustre clear
_exptl_crystal_colour_primary colourless
_exptl_crystal_density_diffrn 1.318
_exptl_crystal_description block
_exptl_crystal_F_000 1616
_exptl_crystal_size_max 0.23
_exptl_crystal_size_mid 0.19
_exptl_crystal_size_min 0.19
_refine_diff_density_max 0.715
_refine_diff_density_min -0.976
_refine_diff_density_rms 0.105
_refine_ls_extinction_method none
_refine_ls_goodness_of_fit_ref 1.070
_refine_ls_hydrogen_treatment constr
_refine_ls_matrix_type full
_refine_ls_number_parameters 1000
_refine_ls_number_reflns 34141
_refine_ls_number_restraints 342
_refine_ls_restrained_S_all 1.106
_refine_ls_R_factor_all 0.0851
_refine_ls_R_factor_gt 0.0613
_refine_ls_shift/su_max 0.001
_refine_ls_shift/su_mean 0.000
_refine_ls_structure_factor_coef Fsqd
_refine_ls_weighting_details 'w=1/[\s^2^(Fo^2^)+(0.0722P)^2^+0.7493P] where P=(Fo^2^+2Fc^2^)/3'
_refine_ls_weighting_scheme calc
_refine_ls_wR_factor_gt 0.1259
_refine_ls_wR_factor_ref 0.1310
_reflns_Friedel_coverage 0.000
_reflns_number_gt 26958
_reflns_number_total 34141
_reflns_threshold_expression 'I > 2\s(I)'
_twin_special_details
;
Component 2 rotated by 179.9924\% 
around [0.91 -0.41 -0.01] (reciprocal) or [1.00 -0.00 -0.00] (direct)
;
_cod_data_source_file d6sc01985d5.cif
_cod_data_source_block sh_572n__twin1_hklf4
_cod_database_code 1577149
_shelx_shelxl_version_number 2019/1
_chemical_oxdiff_formula Zr2N6S2O6F6C78H80
_shelx_space_group_comment
;
The symmetry employed for this shelxl refinement is uniquely defined
by the following loop, which should always be used as a source of
symmetry information in preference to the above space-group names.
They are only intended as comments.
;
_shelx_estimated_absorpt_t_max 0.930
_shelx_estimated_absorpt_t_min 0.916
_diffrn_oxdiff_digest_od_ed
;

;
_olex2_refinement_description
;
1. Twinned data refinement
 Scales: 0.5049(6)
 0.4951(6)
2. Fixed Uiso
 At 1.2 times of:
  All C(H) groups
 At 1.5 times of:
  All C(H,H,H) groups
3. Restrained distances
 C14-C15 \\sim C15B-C14B
 with sigma of 0.02
 S2B-O5B \\sim S2-O6 \\sim S2B-O6B \\sim S2-O5
 with sigma of 0.02
 S2-C74 \\sim S2B-C74B
 with sigma of 0.02
 F5-C74B \\sim F5B-C74 \\sim F6-C74 \\sim F4-C74 \\sim F6B-C74B \\sim F4B-C74B
 with sigma of 0.02
 N2-C14 \\sim N2-C14B
 with sigma of 0.02
4. Uiso/Uaniso restraints and constraints
C74 \\sim C74B \\sim F5B \\sim F5 \\sim F4 \\sim F6B \\sim F6 \\sim F4B: within
1.9A with sigma of 0.01 and sigma for terminal atoms of 0.01 within 1.9A
C14B \\sim C14 \\sim C16 \\sim C16B \\sim C17B \\sim C17 \\sim C15 \\sim C15B:
within 1.7A with sigma of 0.01 and sigma for terminal atoms of 0.01 within 1.7A
O6B \\sim S2B \\sim S2 \\sim O5 \\sim O5B \\sim O6 \\sim O4: within 1.9A with
sigma of 0.01 and sigma for terminal atoms of 0.01 within 1.9A
Uanis(S2) \\sim Ueq, Uanis(S2B) \\sim Ueq, Uanis(C74B) \\sim Ueq, Uanis(C74)
\\sim Ueq: with sigma of 0.001 and sigma for terminal atoms of 0.01
5. Rigid body (RIGU) restrains
 C74B, C74, F5, F5B, F6, F6B, F4, F4B
 with sigma for 1-2 distances of 0.004 and sigma for 1-3 distances of 0.004
6. Others
 Sof(F5)=Sof(F4B)=Sof(F6B)=Sof(C74B)=Sof(S2B)=Sof(O5B)=Sof(O6B)=1-FVAR(1)
 Sof(S2)=Sof(O5)=Sof(O6)=Sof(F5B)=Sof(F4)=Sof(F6)=Sof(C74)=FVAR(1)
 Sof(C16B)=Sof(H16D)=Sof(H16E)=Sof(H16F)=Sof(C14B)=Sof(C17B)=Sof(H17D)=
 Sof(H17E)=Sof(H17F)=Sof(C15B)=Sof(H15D)=Sof(H15E)=Sof(H15F)=1-FVAR(2)
 Sof(C15)=Sof(H15A)=Sof(H15B)=Sof(H15C)=Sof(C14)=Sof(C17)=Sof(H17A)=Sof(H17B)=
 Sof(H17C)=Sof(C16)=Sof(H16A)=Sof(H16B)=Sof(H16C)=FVAR(2)
7.a Aromatic/amide H refined with riding coordinates:
 C11(H11), C33(H33), C55(H55), C7(H7), C35(H35), C31(H31), C71(H71), C67(H67),
 C19(H19), C23(H23), C69(H69), C9(H9), C59(H59), C43(H43), C47(H47), C21(H21),
 C57(H57), C45(H45)
7.b Idealised Me refined as rotating group:
 C36(H36A,H36B,H36C), C5(H5A,H5B,H5C), C4(H4A,H4B,H4C), C29(H29A,H29B,H29C),
 C52(H52A,H52B,H52C), C73(H73A,H73B,H73C), C60(H60A,H60B,H60C), C15(H15A,H15B,
 H15C), C28(H28A,H28B,H28C), C27(H27A,H27B,H27C), C37(H37A,H37B,H37C), C64(H64A,
 H64B,H64C), C61(H61A,H61B,H61C), C51(H51A,H51B,H51C), C53(H53A,H53B,H53C),
 C41(H41A,H41B,H41C), C72(H72A,H72B,H72C), C63(H63A,H63B,H63C), C13(H13A,H13B,
 H13C), C12(H12A,H12B,H12C), C24(H24A,H24B,H24C), C3(H3A,H3B,H3C), C65(H65A,
 H65B,H65C), C25(H25A,H25B,H25C), C39(H39A,H39B,H39C), C48(H48A,H48B,H48C),
 C49(H49A,H49B,H49C), C17(H17A,H17B,H17C), C40(H40A,H40B,H40C), C16(H16A,H16B,
 H16C), C16B(H16D,H16E,H16F), C17B(H17D,H17E,H17F), C15B(H15D,H15E,H15F)
;
_olex2_diffrn_ambient_temperature_device 'Oxford Cryosystems, Cryostream 800'
_olex2_submission_special_instructions 'No special instructions were received'
_oxdiff_exptl_absorpt_empirical_details
;
Empirical correction (ABSPACK) includes:
- Absorption correction using spherical harmonics
- Frame scaling
;
_oxdiff_exptl_absorpt_empirical_full_max 2.802
_oxdiff_exptl_absorpt_empirical_full_min 0.673
_oxdiff_twin_integration_method simultaneous
_oxdiff_twin_items 2

loop_
_space_group_symop_operation_xyz
'x, y, z'
'-x, -y, -z'

loop_
_atom_site_label
_atom_site_type_symbol
_atom_site_fract_x
_atom_site_fract_y
_atom_site_fract_z
_atom_site_U_iso_or_equiv
_atom_site_adp_type
_atom_site_occupancy
_atom_site_site_symmetry_order
_atom_site_calc_flag
_atom_site_refinement_flags_posn
_atom_site_refinement_flags_adp
_atom_site_refinement_flags_occupancy
_atom_site_disorder_assembly
_atom_site_disorder_group
Zr1 Zr 0.76829(3) 0.75031(2) 0.57612(2) 0.01423(7) Uani 1 1 d . . . . .
Zr1A Zr -0.04214(3) 0.74486(2) 0.07826(2) 0.01678(8) Uani 1 1 d . . . . .
S1 S 0.64807(9) 0.79862(7) 0.44998(3) 0.0346(2) Uani 1 1 d . . . . .
S1A S 0.10623(17) 0.75696(13) -0.05156(6) 0.0370(4) Uani 0.793(5) 1 d D U P A 1
O1 O 0.6796(2) 0.78319(16) 0.50710(9) 0.0269(5) Uani 1 1 d . . . . .
F3 F 0.4534(2) 0.84384(17) 0.41250(9) 0.0531(7) Uani 1 1 d . . . . .
N10 N 0.8835(2) 0.66917(17) 0.56077(10) 0.0175(5) Uani 1 1 d . . . . .
O1A O 0.0657(2) 0.76418(16) 0.00588(9) 0.0306(6) Uani 1 1 d . U . . .
F2 F 0.4109(2) 0.7690(2) 0.48455(10) 0.0609(8) Uani 1 1 d . . . . .
F1 F 0.5281(3) 0.90846(18) 0.49061(10) 0.0634(7) Uani 1 1 d . . . . .
N50 N 0.8863(2) 0.86471(16) 0.61633(10) 0.0163(5) Uani 1 1 d D . . . .
N30A N -0.2338(2) 0.67114(18) 0.06583(10) 0.0209(6) Uani 1 1 d . . . . .
F1B F 0.311(3) 0.832(2) -0.1015(10) 0.041(3) Uani 0.207(5) 1 d D U P A 2
N30 N 0.6272(2) 0.68936(17) 0.62933(10) 0.0178(5) Uani 1 1 d . . . . .
N10A N 0.0394(2) 0.68196(17) 0.13264(10) 0.0199(6) Uani 1 1 d . . . . .
N50A N -0.0434(2) 0.86382(18) 0.11767(10) 0.0199(6) Uani 1 1 d . . . . .
C15 C 0.8080(3) 0.5194(2) 0.59922(13) 0.0224(7) Uani 1 1 d . . . . .
H11 H 0.741810 0.499673 0.571270 0.027 Uiso 1 1 calc R U . . .
C10 C 0.8954(3) 0.6072(2) 0.60031(12) 0.0194(6) Uani 1 1 d . . . . .
C33 C 0.6779(3) 0.7522(2) 0.79933(13) 0.0268(7) Uani 1 1 d . . . . .
H33 H 0.691076 0.767056 0.837569 0.032 Uiso 1 1 calc R U . . .
C31A C -0.3667(3) 0.6444(2) 0.14787(13) 0.0240(7) Uani 1 1 d . . . . .
H55 H -0.365305 0.705825 0.148925 0.029 Uiso 1 1 calc R U . . .
C10A C 0.0510(3) 0.7072(2) 0.19033(12) 0.0191(6) Uani 1 1 d . . . . .
C11 C 0.9934(3) 0.6347(2) 0.64120(12) 0.0206(7) Uani 1 1 d . . . . .
H7 H 1.053140 0.694353 0.642263 0.025 Uiso 1 1 calc R U . . .
C31 C 0.7128(3) 0.6693(2) 0.71881(13) 0.0224(7) Uani 1 1 d . . . . .
H35 H 0.749241 0.626592 0.701436 0.027 Uiso 1 1 calc R U . . .
C50 C 1.0077(3) 0.8686(2) 0.64324(12) 0.0186(6) Uani 1 1 d . . . . .
C35 C 0.5898(3) 0.7731(2) 0.71345(12) 0.0200(6) Uani 1 1 d . . . . .
H31 H 0.540553 0.801263 0.692484 0.024 Uiso 1 1 calc R U . . .
C30 C 0.6428(3) 0.7112(2) 0.68746(12) 0.0183(6) Uani 1 1 d . . . . .
C32 C 0.7305(3) 0.6886(2) 0.77507(13) 0.0258(7) Uani 1 1 d . . . . .
C11A C 0.1675(3) 0.7645(2) 0.21412(12) 0.0227(7) Uani 1 1 d . . . . .
H71 H 0.240102 0.788951 0.191561 0.027 Uiso 1 1 calc R U . . .
C18 C 0.9622(3) 0.6687(2) 0.51011(12) 0.0220(7) Uani 1 1 d . . . . .
C15A C -0.0549(3) 0.6725(2) 0.22354(12) 0.0220(7) Uani 1 1 d . . . . .
H67 H -0.134974 0.633591 0.207712 0.026 Uiso 1 1 calc R U . . .
C30A C -0.3034(3) 0.6108(2) 0.10642(12) 0.0227(7) Uani 1 1 d . . . . .
O2 O 0.7401(3) 0.8759(3) 0.43065(13) 0.0807(13) Uani 1 1 d . . . . .
F3B F 0.1768(19) 0.8926(12) -0.0557(7) 0.077(3) Uani 0.207(5) 1 d D U P A 2
C55 C 1.1251(3) 0.8909(2) 0.61501(13) 0.0218(7) Uani 1 1 d . . . . .
H19 H 1.125028 0.902964 0.577435 0.026 Uiso 1 1 calc R U . . .
C51 C 1.0095(3) 0.8509(2) 0.69798(13) 0.0249(7) Uani 1 1 d . . . . .
H23 H 0.929404 0.833762 0.716990 0.030 Uiso 1 1 calc R U . . .
O3 O 0.6085(3) 0.7168(3) 0.41731(12) 0.0715(11) Uani 1 1 d . . . . .
C37 C 0.5460(3) 0.8606(3) 0.79676(14) 0.0334(8) Uani 1 1 d . . . . .
H36A H 0.450251 0.834868 0.794567 0.050 Uiso 1 1 calc R U . . .
H36B H 0.572971 0.917377 0.778312 0.050 Uiso 1 1 calc R U . . .
H36C H 0.575128 0.872454 0.835247 0.050 Uiso 1 1 calc R U . . .
C54 C 1.2421(3) 0.8957(2) 0.64166(14) 0.0269(8) Uani 1 1 d . . . . .
C34A C -0.3676(3) 0.4651(2) 0.14598(15) 0.0325(8) Uani 1 1 d . . . . .
C12A C 0.1799(3) 0.7867(2) 0.26996(12) 0.0225(7) Uani 1 1 d . . . . .
C21 C 1.1053(3) 0.6782(3) 0.52446(14) 0.0318(8) Uani 1 1 d . . . . .
H5A H 1.142646 0.732852 0.548644 0.048 Uiso 1 1 calc R U . . .
H5B H 1.155609 0.682882 0.490852 0.048 Uiso 1 1 calc R U . . .
H5C H 1.109118 0.625022 0.543051 0.048 Uiso 1 1 calc R U . . .
C20 C 0.9013(3) 0.5817(2) 0.47455(14) 0.0310(8) Uani 1 1 d . . . . .
H4A H 0.900734 0.529477 0.495111 0.046 Uiso 1 1 calc R U . . .
H4B H 0.952787 0.582236 0.441533 0.046 Uiso 1 1 calc R U . . .
H4C H 0.811085 0.577449 0.464125 0.046 Uiso 1 1 calc R U . . .
C34 C 0.6068(3) 0.7949(2) 0.76948(13) 0.0244(7) Uani 1 1 d . . . . .
C13A C 0.0720(3) 0.7513(2) 0.30234(12) 0.0259(7) Uani 1 1 d . . . . .
H69 H 0.078823 0.766611 0.340623 0.031 Uiso 1 1 calc R U . . .
C13 C 0.9157(3) 0.4899(2) 0.67862(13) 0.0263(7) Uani 1 1 d . . . . .
H9 H 0.922412 0.449827 0.705433 0.032 Uiso 1 1 calc R U . . .
C41 C 0.4819(4) 0.5329(2) 0.64430(15) 0.0361(9) Uani 1 1 d . . . . .
H29A H 0.559989 0.512856 0.641665 0.054 Uiso 1 1 calc R U . . .
H29B H 0.405322 0.484276 0.629412 0.054 Uiso 1 1 calc R U . . .
H29C H 0.467786 0.547939 0.682744 0.054 Uiso 1 1 calc R U . . .
C12 C 1.0050(3) 0.5763(2) 0.68051(13) 0.0237(7) Uani 1 1 d . . . . .
C41A C -0.4499(4) 0.6784(3) 0.03005(15) 0.0402(10) Uani 1 1 d . . . . .
H52A H -0.439723 0.733034 0.054002 0.060 Uiso 1 1 calc R U . . .
H52B H -0.498612 0.624921 0.048989 0.060 Uiso 1 1 calc R U . . .
H52C H -0.498088 0.681530 -0.003480 0.060 Uiso 1 1 calc R U . . .
C50A C -0.1553(3) 0.8738(2) 0.14618(13) 0.0212(7) Uani 1 1 d . . . . .
C32A C -0.4327(3) 0.5885(2) 0.18822(13) 0.0286(8) Uani 1 1 d . . . . .
F2B F 0.3474(16) 0.8653(12) -0.0102(7) 0.061(3) Uani 0.207(5) 1 d D U P A 2
C35A C -0.3047(3) 0.5214(2) 0.10536(14) 0.0273(7) Uani 1 1 d . . . . .
H59 H -0.262313 0.498110 0.076740 0.033 Uiso 1 1 calc R U . . .
C14A C -0.0454(3) 0.6939(2) 0.27965(12) 0.0244(7) Uani 1 1 d . . . . .
C14 C 0.8167(3) 0.4603(2) 0.63867(14) 0.0269(7) Uani 1 1 d . . . . .
C38 C 0.5017(3) 0.6161(2) 0.61185(13) 0.0238(7) Uani 1 1 d . . . . .
C51A C -0.1661(3) 0.8618(2) 0.20189(13) 0.0265(7) Uani 1 1 d . . . . .
H43 H -0.099683 0.845436 0.220480 0.032 Uiso 1 1 calc R U . . .
C55A C -0.2547(3) 0.8962(2) 0.11893(14) 0.0265(7) Uani 1 1 d . . . . .
H47 H -0.248006 0.905400 0.080916 0.032 Uiso 1 1 calc R U . . .
C16A C 0.3083(3) 0.8475(2) 0.29473(14) 0.0302(8) Uani 1 1 d . . . . .
H73A H 0.297808 0.859920 0.333865 0.045 Uiso 1 1 calc R U . . .
H73B H 0.334610 0.904542 0.276560 0.045 Uiso 1 1 calc R U . . .
H73C H 0.375871 0.817408 0.289862 0.045 Uiso 1 1 calc R U . . .
C53 C 1.2408(3) 0.8798(2) 0.69661(15) 0.0329(8) Uani 1 1 d . . . . .
H21 H 1.321090 0.884165 0.714916 0.040 Uiso 1 1 calc R U . . .
C52A C -0.2710(4) 0.8731(2) 0.23117(14) 0.0323(8) Uani 1 1 d . . . . .
C33A C -0.4311(3) 0.5001(2) 0.18656(14) 0.0314(8) Uani 1 1 d . . . . .
H57 H -0.474831 0.462084 0.214055 0.038 Uiso 1 1 calc R U . . .
C53A C -0.3694(4) 0.8946(3) 0.20212(16) 0.0382(9) Uani 1 1 d . . . . .
H45 H -0.442536 0.902049 0.221341 0.046 Uiso 1 1 calc R U . . .
C52 C 1.1262(3) 0.8576(2) 0.72574(14) 0.0294(8) Uani 1 1 d . . . . .
C36A C -0.5036(4) 0.6241(3) 0.23293(14) 0.0365(9) Uani 1 1 d . . . . .
H60A H -0.592574 0.582254 0.235619 0.055 Uiso 1 1 calc R U . . .
H60B H -0.508242 0.683759 0.224342 0.055 Uiso 1 1 calc R U . . .
H60C H -0.456021 0.629384 0.267860 0.055 Uiso 1 1 calc R U . . .
C59C C 0.7184(12) 0.9384(13) 0.6013(6) 0.030(2) Uani 0.730(8) 1 d D U P B 1
H15A H 0.713736 0.922275 0.561840 0.044 Uiso 0.730(8) 1 calc R U P B 1
H15B H 0.694670 0.994005 0.608138 0.044 Uiso 0.730(8) 1 calc R U P B 1
H15C H 0.657391 0.889131 0.619963 0.044 Uiso 0.730(8) 1 calc R U P B 1
C18A C 0.0877(3) 0.6029(2) 0.11675(13) 0.0260(7) Uani 1 1 d . . . . .
C38A C -0.3141(3) 0.6716(2) 0.01539(13) 0.0275(8) Uani 1 1 d . . . . .
C40 C 0.3837(3) 0.6507(3) 0.61877(16) 0.0370(9) Uani 1 1 d . . . . .
H28A H 0.376086 0.668043 0.657464 0.056 Uiso 1 1 calc R U . . .
H28B H 0.303779 0.602850 0.606134 0.056 Uiso 1 1 calc R U . . .
H28C H 0.395441 0.703532 0.597143 0.056 Uiso 1 1 calc R U . . .
C39 C 0.5117(3) 0.5904(2) 0.55126(13) 0.0298(8) Uani 1 1 d . . . . .
H27A H 0.511202 0.641265 0.529661 0.045 Uiso 1 1 calc R U . . .
H27B H 0.436835 0.537493 0.539901 0.045 Uiso 1 1 calc R U . . .
H27C H 0.593419 0.575744 0.545314 0.045 Uiso 1 1 calc R U . . .
C1 C 0.5019(4) 0.8317(3) 0.46037(15) 0.0364(9) Uani 1 1 d . . . . .
C36 C 0.8013(4) 0.6386(3) 0.80869(14) 0.0379(9) Uani 1 1 d . . . . .
H37A H 0.865024 0.682002 0.833741 0.057 Uiso 1 1 calc R U . . .
H37B H 0.847168 0.606802 0.784257 0.057 Uiso 1 1 calc R U . . .
H37C H 0.737556 0.594615 0.829823 0.057 Uiso 1 1 calc R U . . .
C21A C 0.0287(4) 0.5247(3) 0.15233(15) 0.0399(9) Uani 1 1 d . . . . .
H64A H 0.060282 0.542481 0.190227 0.060 Uiso 1 1 calc R U . . .
H64B H 0.054934 0.472263 0.139055 0.060 Uiso 1 1 calc R U . . .
H64C H -0.067131 0.508877 0.150726 0.060 Uiso 1 1 calc R U . . .
C58C C 0.8571(12) 0.9535(6) 0.6228(4) 0.0232(18) Uani 0.730(8) 1 d D U P B 1
C37A C -0.3650(4) 0.3682(3) 0.14502(19) 0.0477(11) Uani 1 1 d . . . . .
H61A H -0.435680 0.329638 0.120726 0.072 Uiso 1 1 calc R U . . .
H61B H -0.377321 0.347069 0.182092 0.072 Uiso 1 1 calc R U . . .
H61C H -0.280300 0.365272 0.131624 0.072 Uiso 1 1 calc R U . . .
C39A C -0.2425(4) 0.7546(3) -0.01505(15) 0.0437(10) Uani 1 1 d . . . . .
H51A H -0.159963 0.748100 -0.028866 0.066 Uiso 1 1 calc R U . . .
H51B H -0.223704 0.808934 0.009954 0.066 Uiso 1 1 calc R U . . .
H51C H -0.297647 0.760203 -0.045795 0.066 Uiso 1 1 calc R U . . .
C40A C -0.3290(4) 0.5864(3) -0.02153(15) 0.0426(10) Uani 1 1 d . . . . .
H53A H -0.382400 0.587014 -0.054002 0.064 Uiso 1 1 calc R U . . .
H53B H -0.372074 0.532830 -0.001542 0.064 Uiso 1 1 calc R U . . .
H53C H -0.242248 0.584473 -0.032776 0.064 Uiso 1 1 calc R U . . .
C59A C 0.1878(4) 0.9250(3) 0.09686(17) 0.0424(10) Uani 1 1 d . . . . .
H41A H 0.266732 0.977648 0.101594 0.064 Uiso 1 1 calc R U . . .
H41B H 0.171698 0.906559 0.057825 0.064 Uiso 1 1 calc R U . . .
H41C H 0.200185 0.874920 0.116304 0.064 Uiso 1 1 calc R U . . .
C17A C -0.1599(4) 0.6520(3) 0.31564(14) 0.0385(9) Uani 1 1 d . . . . .
H72A H -0.141034 0.605098 0.336130 0.058 Uiso 1 1 calc R U . . .
H72B H -0.239232 0.624930 0.292774 0.058 Uiso 1 1 calc R U . . .
H72C H -0.173567 0.698953 0.341319 0.058 Uiso 1 1 calc R U . . .
C19A C 0.0451(4) 0.5723(2) 0.05764(13) 0.0313(8) Uani 1 1 d . . . . .
H63A H -0.048840 0.564051 0.053054 0.047 Uiso 1 1 calc R U . . .
H63B H 0.061898 0.514809 0.048134 0.047 Uiso 1 1 calc R U . . .
H63C H 0.094732 0.618246 0.033586 0.047 Uiso 1 1 calc R U . . .
C17 C 0.7200(4) 0.3660(2) 0.63717(16) 0.0370(9) Uani 1 1 d . . . . .
H13A H 0.756159 0.323884 0.616192 0.056 Uiso 1 1 calc R U . . .
H13B H 0.637447 0.365902 0.619763 0.056 Uiso 1 1 calc R U . . .
H13C H 0.703567 0.346944 0.674591 0.056 Uiso 1 1 calc R U . . .
C16 C 1.1118(3) 0.6069(3) 0.72413(14) 0.0342(9) Uani 1 1 d . . . . .
H12A H 1.072940 0.613881 0.759625 0.051 Uiso 1 1 calc R U . . .
H12B H 1.173881 0.665054 0.715395 0.051 Uiso 1 1 calc R U . . .
H12C H 1.158012 0.561660 0.725749 0.051 Uiso 1 1 calc R U . . .
C57 C 1.3679(3) 0.9200(3) 0.61089(18) 0.0443(10) Uani 1 1 d . . . . .
H24A H 1.402988 0.868726 0.609198 0.067 Uiso 1 1 calc R U . . .
H24B H 1.431742 0.972811 0.629731 0.067 Uiso 1 1 calc R U . . .
H24C H 1.351025 0.934302 0.573690 0.067 Uiso 1 1 calc R U . . .
C19 C 0.9585(4) 0.7494(3) 0.47838(14) 0.0355(9) Uani 1 1 d . . . . .
H3A H 0.868812 0.740064 0.464834 0.053 Uiso 1 1 calc R U . . .
H3B H 1.017404 0.755265 0.447385 0.053 Uiso 1 1 calc R U . . .
H3C H 0.986874 0.804815 0.502582 0.053 Uiso 1 1 calc R U . . .
C54A C -0.3633(4) 0.9053(2) 0.14677(16) 0.0330(8) Uani 1 1 d . . . . .
C58A C 0.0713(3) 0.9496(2) 0.11980(15) 0.0285(8) Uani 1 1 d . . . . .
C20A C 0.2371(4) 0.6314(3) 0.12085(17) 0.0437(10) Uani 1 1 d . . . . .
H65A H 0.274088 0.679653 0.096121 0.066 Uiso 1 1 calc R U . . .
H65B H 0.267009 0.579307 0.110543 0.066 Uiso 1 1 calc R U . . .
H65C H 0.266150 0.653690 0.158528 0.066 Uiso 1 1 calc R U . . .
C56 C 1.1286(4) 0.8442(3) 0.78632(15) 0.0472(11) Uani 1 1 d . . . . .
H25A H 1.174757 0.902037 0.806192 0.071 Uiso 1 1 calc R U . . .
H25B H 1.174082 0.799880 0.792906 0.071 Uiso 1 1 calc R U . . .
H25C H 1.038473 0.822105 0.799122 0.071 Uiso 1 1 calc R U . . .
C61A C 0.1076(4) 0.9864(3) 0.17944(18) 0.0524(12) Uani 1 1 d . . . . .
H39A H 0.126065 0.939667 0.200252 0.079 Uiso 1 1 calc R U . . .
H39B H 0.034313 1.003040 0.195803 0.079 Uiso 1 1 calc R U . . .
H39C H 0.185563 1.039919 0.180230 0.079 Uiso 1 1 calc R U . . .
O2A O 0.0375(4) 0.7864(5) -0.08971(16) 0.0798(16) Uani 0.793(5) 1 d D U P A 1
C56A C -0.2795(4) 0.8629(3) 0.29141(15) 0.0496(11) Uani 1 1 d . . . . .
H48A H -0.215280 0.834073 0.303030 0.074 Uiso 1 1 calc R U . . .
H48B H -0.367942 0.825237 0.299998 0.074 Uiso 1 1 calc R U . . .
H48C H -0.260877 0.922727 0.310720 0.074 Uiso 1 1 calc R U . . .
C57A C -0.4731(4) 0.9260(3) 0.11581(19) 0.0525(12) Uani 1 1 d . . . . .
H49A H -0.482920 0.983205 0.130999 0.079 Uiso 1 1 calc R U . . .
H49B H -0.555413 0.877025 0.119478 0.079 Uiso 1 1 calc R U . . .
H49C H -0.451629 0.930932 0.077041 0.079 Uiso 1 1 calc R U . . .
C1B C 0.258(2) 0.8412(14) -0.0521(10) 0.056(3) Uani 0.207(5) 1 d D U P A 2
C61C C 0.8637(6) 0.9872(4) 0.6838(2) 0.0299(13) Uani 0.730(8) 1 d . U P B 1
H17A H 0.801239 0.941335 0.704305 0.045 Uiso 0.730(8) 1 calc R U P B 1
H17B H 0.841306 1.043773 0.687138 0.045 Uiso 0.730(8) 1 calc R U P B 1
H17C H 0.952603 0.997814 0.698617 0.045 Uiso 0.730(8) 1 calc R U P B 1
C60A C 0.0413(5) 1.0198(3) 0.0878(2) 0.0683(15) Uani 1 1 d . . . . .
H40A H 0.113592 1.076692 0.092678 0.103 Uiso 1 1 calc R U . . .
H40B H -0.039897 1.029598 0.100888 0.103 Uiso 1 1 calc R U . . .
H40C H 0.030469 0.999334 0.048977 0.103 Uiso 1 1 calc R U . . .
C60C C 0.9508(5) 1.0241(3) 0.5907(3) 0.0340(14) Uani 0.730(8) 1 d . U P B 1
H16A H 1.040060 1.036587 0.605614 0.051 Uiso 0.730(8) 1 calc R U P B 1
H16B H 0.926068 1.079778 0.593429 0.051 Uiso 0.730(8) 1 calc R U P B 1
H16C H 0.947182 1.001800 0.552271 0.051 Uiso 0.730(8) 1 calc R U P B 1
O3A O 0.1214(5) 0.6683(3) -0.06271(18) 0.0768(16) Uani 0.793(5) 1 d D U P A 1
S1B S 0.1390(7) 0.7342(5) -0.0454(3) 0.0361(16) Uani 0.207(5) 1 d D U P A 2
F1A F 0.3362(8) 0.8283(7) -0.0933(3) 0.070(2) Uani 0.793(5) 1 d D U P A 1
F3A F 0.2627(5) 0.9165(2) -0.03871(19) 0.0817(14) Uani 0.793(5) 1 d D U P A 1
F2A F 0.3401(4) 0.8126(4) -0.0099(2) 0.0859(15) Uani 0.793(5) 1 d D U P A 1
O2B O 0.0595(15) 0.7227(13) -0.0915(5) 0.050(3) Uani 0.207(5) 1 d D U P A 2
C1A C 0.2710(7) 0.8309(5) -0.0475(3) 0.0542(14) Uani 0.793(5) 1 d D U P A 1
O3B O 0.2369(18) 0.6865(11) -0.0349(6) 0.066(4) Uani 0.207(5) 1 d D U P A 2
C60 C 0.9138(14) 0.9974(10) 0.5567(7) 0.033(3) Uani 0.270(8) 1 d . U P B 2
H16D H 1.009457 1.011644 0.557453 0.049 Uiso 0.270(8) 1 calc R U P B 2
H16E H 0.890583 1.052811 0.552345 0.049 Uiso 0.270(8) 1 calc R U P B 2
H16F H 0.876330 0.953506 0.525891 0.049 Uiso 0.270(8) 1 calc R U P B 2
C58 C 0.856(4) 0.9549(18) 0.6129(16) 0.028(3) Uani 0.270(8) 1 d D U P B 2
C61 C 0.9199(15) 1.0202(10) 0.6594(6) 0.032(3) Uani 0.270(8) 1 d . U P B 2
H17D H 0.893656 0.992110 0.694070 0.048 Uiso 0.270(8) 1 calc R U P B 2
H17E H 0.892492 1.074620 0.658304 0.048 Uiso 0.270(8) 1 calc R U P B 2
H17F H 1.015472 1.036811 0.656538 0.048 Uiso 0.270(8) 1 calc R U P B 2
C59 C 0.707(3) 0.934(3) 0.6118(16) 0.023(4) Uani 0.270(8) 1 d D U P B 2
H15D H 0.668883 0.888821 0.581588 0.034 Uiso 0.270(8) 1 calc R U P B 2
H15E H 0.684957 0.989276 0.606514 0.034 Uiso 0.270(8) 1 calc R U P B 2
H15F H 0.672031 0.909475 0.646486 0.034 Uiso 0.270(8) 1 calc R U P B 2

loop_
_atom_site_aniso_label
_atom_site_aniso_U_11
_atom_site_aniso_U_22
_atom_site_aniso_U_33
_atom_site_aniso_U_23
_atom_site_aniso_U_13
_atom_site_aniso_U_12
Zr1 0.01438(15) 0.01554(15) 0.01277(14) 0.00051(11) 0.00046(11) 0.00467(12)
Zr1A 0.01752(17) 0.01926(16) 0.01152(14) 0.00080(11) -0.00002(11) 0.00274(12)
S1 0.0277(5) 0.0597(6) 0.0173(4) 0.0082(4) -0.0020(3) 0.0136(4)
S1A 0.0410(8) 0.0541(8) 0.0175(6) 0.0049(5) 0.0112(5) 0.0163(6)
O1 0.0282(13) 0.0353(14) 0.0193(11) 0.0048(10) -0.0019(9) 0.0123(11)
F3 0.0538(15) 0.0638(17) 0.0444(14) 0.0092(12) -0.0266(11) 0.0214(13)
N10 0.0189(14) 0.0172(13) 0.0156(12) 0.0003(10) 0.0006(10) 0.0044(10)
O1A 0.0372(14) 0.0334(14) 0.0182(11) 0.0019(10) 0.0074(10) 0.0062(11)
F2 0.0277(13) 0.090(2) 0.0674(17) 0.0354(16) 0.0101(11) 0.0165(13)
F1 0.083(2) 0.0581(17) 0.0583(16) -0.0134(13) -0.0304(14) 0.0386(15)
N50 0.0145(13) 0.0156(13) 0.0176(12) 0.0007(10) 0.0016(10) 0.0028(10)
N30A 0.0188(14) 0.0242(14) 0.0163(12) 0.0016(11) -0.0004(10) 0.0015(11)
F1B 0.049(6) 0.049(6) 0.032(5) 0.024(4) 0.007(4) 0.021(5)
N30 0.0158(14) 0.0184(13) 0.0171(12) -0.0013(10) 0.0001(10) 0.0028(10)
N10A 0.0234(15) 0.0217(14) 0.0147(12) -0.0016(11) -0.0001(10) 0.0076(11)
N50A 0.0167(14) 0.0198(14) 0.0228(14) 0.0018(11) -0.0025(10) 0.0049(11)
C15 0.0212(17) 0.0207(16) 0.0261(16) 0.0001(13) -0.0012(13) 0.0078(13)
C10 0.0212(17) 0.0213(16) 0.0173(14) 0.0026(12) 0.0041(12) 0.0089(13)
C33 0.0256(19) 0.033(2) 0.0163(15) -0.0008(14) 0.0027(13) 0.0008(15)
C31A 0.0225(18) 0.0228(17) 0.0250(16) 0.0014(14) -0.0020(13) 0.0048(13)
C10A 0.0232(17) 0.0213(16) 0.0145(14) 0.0013(12) -0.0029(12) 0.0095(13)
C11 0.0165(16) 0.0215(17) 0.0240(16) 0.0001(13) 0.0022(12) 0.0062(13)
C31 0.0158(17) 0.0264(18) 0.0235(16) 0.0019(13) 0.0038(12) 0.0040(13)
C50 0.0163(16) 0.0167(15) 0.0223(15) -0.0004(12) -0.0017(12) 0.0047(12)
C35 0.0165(16) 0.0204(16) 0.0208(15) 0.0013(13) 0.0004(12) 0.0020(13)
C30 0.0141(16) 0.0210(16) 0.0170(14) 0.0015(12) 0.0024(11) 0.0012(12)
C32 0.0190(17) 0.0319(19) 0.0227(16) 0.0053(14) -0.0012(13) 0.0018(14)
C11A 0.0253(18) 0.0263(18) 0.0187(15) 0.0046(13) 0.0016(13) 0.0108(14)
C18 0.0253(18) 0.0256(17) 0.0182(15) 0.0015(13) 0.0057(13) 0.0124(14)
C15A 0.0196(17) 0.0259(17) 0.0200(15) 0.0044(13) -0.0019(12) 0.0061(13)
C30A 0.0161(16) 0.0265(18) 0.0210(16) 0.0018(13) -0.0013(12) 0.0002(13)
O2 0.0343(18) 0.129(3) 0.072(2) 0.074(2) 0.0047(15) 0.0025(18)
F3B 0.095(6) 0.062(6) 0.086(6) 0.018(5) 0.017(5) 0.039(5)
C55 0.0223(18) 0.0199(17) 0.0233(16) -0.0013(13) 0.0021(13) 0.0070(13)
C51 0.0258(18) 0.0225(17) 0.0229(16) -0.0036(13) 0.0010(13) 0.0032(14)
O3 0.073(2) 0.107(3) 0.0479(19) -0.0420(19) -0.0331(16) 0.057(2)
C37 0.031(2) 0.041(2) 0.0270(18) -0.0074(16) 0.0052(15) 0.0102(16)
C54 0.0181(18) 0.0233(18) 0.038(2) 0.0017(15) -0.0009(14) 0.0053(14)
C34A 0.028(2) 0.0250(19) 0.040(2) 0.0076(16) 0.0053(16) 0.0012(15)
C12A 0.0289(18) 0.0221(17) 0.0206(16) -0.0018(13) -0.0059(13) 0.0148(14)
C21 0.0200(19) 0.048(2) 0.0275(18) -0.0027(16) 0.0040(14) 0.0109(16)
C20 0.033(2) 0.034(2) 0.0254(17) -0.0058(15) 0.0030(14) 0.0115(16)
C34 0.0236(18) 0.0262(18) 0.0211(16) 0.0018(13) 0.0054(13) 0.0041(14)
C13A 0.039(2) 0.0318(19) 0.0131(14) -0.0001(13) -0.0020(13) 0.0206(16)
C13 0.031(2) 0.0247(18) 0.0279(18) 0.0081(14) 0.0041(14) 0.0147(15)
C41 0.035(2) 0.029(2) 0.034(2) 0.0061(16) -0.0005(16) -0.0070(16)
C12 0.0224(17) 0.0286(18) 0.0229(16) 0.0028(13) 0.0006(13) 0.0117(14)
C41A 0.032(2) 0.059(3) 0.030(2) 0.0030(19) -0.0095(16) 0.0154(19)
C50A 0.0211(18) 0.0189(16) 0.0223(16) -0.0011(13) -0.0017(13) 0.0048(13)
C32A 0.0208(18) 0.038(2) 0.0242(17) 0.0030(15) -0.0006(13) 0.0053(15)
F2B 0.038(5) 0.085(6) 0.048(5) 0.004(5) 0.012(4) 0.001(5)
C35A 0.0203(18) 0.0267(18) 0.0315(18) 0.0016(14) 0.0062(14) 0.0023(14)
C14A 0.0292(19) 0.0313(19) 0.0187(15) 0.0068(14) 0.0044(13) 0.0169(15)
C14 0.0293(19) 0.0209(17) 0.0325(18) 0.0051(14) 0.0028(14) 0.0100(14)
C38 0.0208(18) 0.0226(17) 0.0229(16) -0.0015(13) 0.0017(13) -0.0001(13)
C51A 0.029(2) 0.0244(18) 0.0256(17) -0.0002(14) -0.0017(14) 0.0084(14)
C55A 0.0237(18) 0.0256(18) 0.0287(18) 0.0023(14) 0.0012(14) 0.0055(14)
C16A 0.032(2) 0.0297(19) 0.0284(18) -0.0056(15) -0.0087(15) 0.0104(15)
C53 0.0224(19) 0.031(2) 0.043(2) -0.0003(16) -0.0160(16) 0.0066(15)
C52A 0.045(2) 0.0264(19) 0.0250(18) -0.0027(15) 0.0076(16) 0.0105(16)
C33A 0.0239(19) 0.035(2) 0.0313(19) 0.0118(16) 0.0086(14) 0.0015(15)
C53A 0.038(2) 0.033(2) 0.046(2) -0.0018(17) 0.0154(18) 0.0141(17)
C52 0.034(2) 0.0253(19) 0.0261(18) 0.0008(14) -0.0081(15) 0.0050(15)
C36A 0.033(2) 0.047(2) 0.0285(19) 0.0040(17) 0.0081(15) 0.0116(18)
C59C 0.027(4) 0.024(3) 0.039(6) 0.002(4) -0.002(3) 0.011(3)
C18A 0.031(2) 0.0279(19) 0.0223(16) -0.0035(14) -0.0026(14) 0.0156(15)
C38A 0.0211(19) 0.035(2) 0.0213(16) 0.0008(14) -0.0044(13) 0.0018(15)
C40 0.0174(19) 0.048(2) 0.043(2) -0.0085(18) -0.0021(15) 0.0070(16)
C39 0.0249(19) 0.034(2) 0.0245(17) -0.0043(15) -0.0021(14) 0.0019(15)
C1 0.038(2) 0.041(2) 0.0309(19) 0.0045(17) -0.0106(16) 0.0139(18)
C36 0.039(2) 0.049(3) 0.0277(19) 0.0099(18) -0.0054(16) 0.0162(19)
C21A 0.064(3) 0.032(2) 0.030(2) 0.0007(16) -0.0067(18) 0.025(2)
C58C 0.017(2) 0.021(2) 0.032(4) 0.000(2) -0.002(3) 0.007(2)
C37A 0.045(3) 0.028(2) 0.071(3) 0.016(2) 0.022(2) 0.0102(18)
C39A 0.047(3) 0.051(3) 0.0251(19) 0.0131(18) -0.0100(16) 0.0021(19)
C40A 0.042(2) 0.051(3) 0.028(2) -0.0102(18) -0.0096(16) 0.0069(19)
C59A 0.029(2) 0.036(2) 0.055(3) -0.0037(19) 0.0125(18) -0.0002(17)
C17A 0.033(2) 0.060(3) 0.0268(19) 0.0103(18) 0.0091(15) 0.0191(19)
C19A 0.044(2) 0.035(2) 0.0201(16) -0.0046(14) -0.0036(15) 0.0207(17)
C17 0.038(2) 0.0206(19) 0.051(2) 0.0090(17) -0.0044(17) 0.0050(16)
C16 0.033(2) 0.042(2) 0.0285(19) 0.0071(16) -0.0057(15) 0.0118(17)
C57 0.019(2) 0.052(3) 0.063(3) 0.010(2) 0.0063(18) 0.0122(18)
C19 0.049(2) 0.037(2) 0.0264(18) 0.0099(16) 0.0150(16) 0.0198(18)
C54A 0.027(2) 0.029(2) 0.045(2) -0.0019(17) -0.0016(16) 0.0124(16)
C58A 0.0199(18) 0.0189(17) 0.043(2) -0.0021(15) -0.0028(15) 0.0010(13)
C20A 0.032(2) 0.051(3) 0.052(2) -0.018(2) -0.0066(18) 0.0229(19)
C56 0.057(3) 0.055(3) 0.027(2) 0.0019(19) -0.0140(18) 0.012(2)
C61A 0.040(3) 0.046(3) 0.056(3) -0.021(2) 0.004(2) -0.0031(19)
O2A 0.072(3) 0.145(5) 0.028(2) 0.025(3) 0.0113(19) 0.038(3)
C56A 0.067(3) 0.053(3) 0.028(2) -0.0025(19) 0.0145(19) 0.019(2)
C57A 0.037(2) 0.060(3) 0.070(3) 0.011(2) 0.004(2) 0.028(2)
C1B 0.056(3) 0.056(3) 0.055(3) 0.0041(13) 0.0034(13) 0.0171(14)
C61C 0.039(3) 0.024(3) 0.028(3) -0.007(2) -0.004(2) 0.013(2)
C60A 0.052(3) 0.043(3) 0.104(4) 0.036(3) -0.004(3) 0.001(2)
C60C 0.034(3) 0.023(3) 0.048(3) 0.009(2) 0.010(2) 0.011(2)
O3A 0.112(4) 0.035(2) 0.060(3) -0.018(2) 0.055(3) -0.008(2)
S1B 0.0381(19) 0.0362(19) 0.0328(18) 0.0006(12) 0.0055(12) 0.0100(12)
F1A 0.067(4) 0.070(3) 0.056(3) -0.003(3) 0.047(3) -0.002(3)
F3A 0.096(3) 0.0369(19) 0.092(3) -0.0045(18) 0.060(2) -0.0093(19)
F2A 0.039(2) 0.139(4) 0.078(3) 0.021(3) 0.0114(18) 0.021(3)
O2B 0.055(6) 0.067(6) 0.015(5) -0.006(5) 0.003(4) 0.001(5)
C1A 0.0535(18) 0.0552(18) 0.0513(17) 0.0012(12) 0.0083(12) 0.0136(12)
O3B 0.113(8) 0.049(7) 0.047(7) 0.014(6) 0.043(6) 0.038(6)
C60 0.030(6) 0.025(6) 0.046(7) 0.011(5) 0.011(5) 0.010(5)
C58 0.027(5) 0.020(5) 0.039(7) -0.005(5) -0.001(5) 0.013(5)
C61 0.033(6) 0.022(5) 0.044(6) -0.006(5) -0.009(5) 0.015(5)
C59 0.021(6) 0.023(6) 0.028(8) 0.006(7) -0.002(6) 0.013(6)

loop_
_atom_type_symbol
_atom_type_description
_atom_type_scat_dispersion_real
_atom_type_scat_dispersion_imag
_atom_type_scat_source
C C 0.0033 0.0016 'International Tables Vol C Tables 4.2.6.8 and 6.1.1.4'
H H 0.0000 0.0000 'International Tables Vol C Tables 4.2.6.8 and 6.1.1.4'
F F 0.0171 0.0103 'International Tables Vol C Tables 4.2.6.8 and 6.1.1.4'
N N 0.0061 0.0033 'International Tables Vol C Tables 4.2.6.8 and 6.1.1.4'
O O 0.0106 0.0060 'International Tables Vol C Tables 4.2.6.8 and 6.1.1.4'
S S 0.1246 0.1234 'International Tables Vol C Tables 4.2.6.8 and 6.1.1.4'
Zr Zr -2.9673 0.5597 'International Tables Vol C Tables 4.2.6.8 and 6.1.1.4'

loop_
_geom_angle_atom_site_label_1
_geom_angle_atom_site_label_2
_geom_angle_atom_site_label_3
_geom_angle
_geom_angle_site_symmetry_1
_geom_angle_site_symmetry_3
_geom_angle_publ_flag
N10 Zr1 O1 115.70(9) . . ?
N50 Zr1 O1 110.14(9) . . ?
N50 Zr1 N10 105.77(10) . . ?
N50 Zr1 N30 106.86(9) . . ?
N30 Zr1 O1 109.51(9) . . ?
N30 Zr1 N10 108.47(10) . . ?
N30A Zr1A O1A 113.60(10) . . ?
N30A Zr1A N10A 108.29(10) . . ?
N30A Zr1A N50A 105.56(10) . . ?
N10A Zr1A O1A 110.49(10) . . ?
N50A Zr1A O1A 112.64(10) . . ?
N50A Zr1A N10A 105.83(10) . . ?
O1 S1 C1 100.66(15) . . ?
O2 S1 O1 111.96(17) . . ?
O2 S1 C1 104.3(2) . . ?
O3 S1 O1 111.15(18) . . ?
O3 S1 O2 120.3(2) . . ?
O3 S1 C1 106.03(19) . . ?
O1A S1A C1A 101.2(3) . . ?
O2A S1A O1A 115.9(2) . . ?
O2A S1A O3A 117.1(4) . . ?
O2A S1A C1A 108.7(3) . . ?
O3A S1A O1A 108.5(2) . . ?
O3A S1A C1A 103.5(3) . . ?
S1 O1 Zr1 163.12(15) . . ?
C10 N10 Zr1 120.14(18) . . ?
C10 N10 C18 114.8(2) . . ?
C18 N10 Zr1 125.02(19) . . ?
S1A O1A Zr1A 163.01(17) . . ?
S1B O1A Zr1A 155.4(3) . . ?
C50 N50 Zr1 122.74(19) . . ?
C50 N50 C58C 112.3(5) . . ?
C50 N50 C58 116.8(14) . . ?
C58C N50 Zr1 124.9(5) . . ?
C58 N50 Zr1 120.0(14) . . ?
C30A N30A Zr1A 120.69(19) . . ?
C30A N30A C38A 114.6(2) . . ?
C38A N30A Zr1A 124.68(19) . . ?
C30 N30 Zr1 121.83(19) . . ?
C30 N30 C38 114.6(2) . . ?
C38 N30 Zr1 123.52(18) . . ?
C10A N10A Zr1A 122.65(19) . . ?
C10A N10A C18A 113.8(2) . . ?
C18A N10A Zr1A 123.56(19) . . ?
C50A N50A Zr1A 122.7(2) . . ?
C50A N50A C58A 113.3(3) . . ?
C58A N50A Zr1A 124.0(2) . . ?
C10 C15 H11 119.6 . . ?
C14 C15 H11 119.6 . . ?
C14 C15 C10 120.8(3) . . ?
C15 C10 N10 120.8(3) . . ?
C15 C10 C11 118.8(3) . . ?
C11 C10 N10 120.3(3) . . ?
C32 C33 H33 119.0 . . ?
C34 C33 H33 119.0 . . ?
C34 C33 C32 122.0(3) . . ?
C30A C31A H55 119.7 . . ?
C30A C31A C32A 120.6(3) . . ?
C32A C31A H55 119.7 . . ?
C11A C10A N10A 121.5(3) . . ?
C15A C10A N10A 119.7(3) . . ?
C15A C10A C11A 118.8(3) . . ?
C10 C11 H7 119.4 . . ?
C12 C11 C10 121.3(3) . . ?
C12 C11 H7 119.4 . . ?
C30 C31 H35 119.3 . . ?
C30 C31 C32 121.4(3) . . ?
C32 C31 H35 119.3 . . ?
C55 C50 N50 120.8(3) . . ?
C51 C50 N50 120.1(3) . . ?
C51 C50 C55 119.1(3) . . ?
C30 C35 H31 119.2 . . ?
C30 C35 C34 121.6(3) . . ?
C34 C35 H31 119.2 . . ?
C31 C30 N30 119.5(3) . . ?
C35 C30 N30 121.9(3) . . ?
C35 C30 C31 118.6(3) . . ?
C33 C32 C31 118.1(3) . . ?
C33 C32 C36 121.4(3) . . ?
C31 C32 C36 120.4(3) . . ?
C10A C11A H71 119.2 . . ?
C12A C11A C10A 121.5(3) . . ?
C12A C11A H71 119.2 . . ?
N10 C18 C21 111.4(3) . . ?
N10 C18 C20 110.1(3) . . ?
N10 C18 C19 107.5(2) . . ?
C20 C18 C21 109.9(3) . . ?
C20 C18 C19 109.1(3) . . ?
C19 C18 C21 108.8(3) . . ?
C10A C15A H67 119.5 . . ?
C10A C15A C14A 120.9(3) . . ?
C14A C15A H67 119.5 . . ?
C31A C30A N30A 119.1(3) . . ?
C35A C30A N30A 121.4(3) . . ?
C35A C30A C31A 119.5(3) . . ?
C50 C55 H19 119.9 . . ?
C54 C55 C50 120.3(3) . . ?
C54 C55 H19 119.9 . . ?
C50 C51 H23 119.3 . . ?
C50 C51 C52 121.5(3) . . ?
C52 C51 H23 119.3 . . ?
H36A C37 H36B 109.5 . . ?
H36A C37 H36C 109.5 . . ?
H36B C37 H36C 109.5 . . ?
C34 C37 H36A 109.5 . . ?
C34 C37 H36B 109.5 . . ?
C34 C37 H36C 109.5 . . ?
C55 C54 C57 119.8(3) . . ?
C53 C54 C55 119.1(3) . . ?
C53 C54 C57 121.0(3) . . ?
C35A C34A C37A 120.1(3) . . ?
C33A C34A C35A 118.5(3) . . ?
C33A C34A C37A 121.4(3) . . ?
C11A C12A C13A 118.5(3) . . ?
C11A C12A C16A 120.3(3) . . ?
C13A C12A C16A 121.2(3) . . ?
C18 C21 H5A 109.5 . . ?
C18 C21 H5B 109.5 . . ?
C18 C21 H5C 109.5 . . ?
H5A C21 H5B 109.5 . . ?
H5A C21 H5C 109.5 . . ?
H5B C21 H5C 109.5 . . ?
C18 C20 H4A 109.5 . . ?
C18 C20 H4B 109.5 . . ?
C18 C20 H4C 109.5 . . ?
H4A C20 H4B 109.5 . . ?
H4A C20 H4C 109.5 . . ?
H4B C20 H4C 109.5 . . ?
C33 C34 C35 118.2(3) . . ?
C33 C34 C37 121.3(3) . . ?
C35 C34 C37 120.5(3) . . ?
C12A C13A H69 119.4 . . ?
C14A C13A C12A 121.1(3) . . ?
C14A C13A H69 119.4 . . ?
C12 C13 H9 119.0 . . ?
C12 C13 C14 121.9(3) . . ?
C14 C13 H9 119.0 . . ?
H29A C41 H29B 109.5 . . ?
H29A C41 H29C 109.5 . . ?
H29B C41 H29C 109.5 . . ?
C38 C41 H29A 109.5 . . ?
C38 C41 H29B 109.5 . . ?
C38 C41 H29C 109.5 . . ?
C11 C12 C16 120.6(3) . . ?
C13 C12 C11 118.4(3) . . ?
C13 C12 C16 121.0(3) . . ?
H52A C41A H52B 109.5 . . ?
H52A C41A H52C 109.5 . . ?
H52B C41A H52C 109.5 . . ?
C38A C41A H52A 109.5 . . ?
C38A C41A H52B 109.5 . . ?
C38A C41A H52C 109.5 . . ?
C51A C50A N50A 120.2(3) . . ?
C51A C50A C55A 118.7(3) . . ?
C55A C50A N50A 121.1(3) . . ?
C31A C32A C36A 120.9(3) . . ?
C33A C32A C31A 118.7(3) . . ?
C33A C32A C36A 120.4(3) . . ?
C30A C35A C34A 120.8(3) . . ?
C30A C35A H59 119.6 . . ?
C34A C35A H59 119.6 . . ?
C15A C14A C17A 120.2(3) . . ?
C13A C14A C15A 119.1(3) . . ?
C13A C14A C17A 120.7(3) . . ?
C15 C14 C17 120.0(3) . . ?
C13 C14 C15 118.7(3) . . ?
C13 C14 C17 121.3(3) . . ?
N30 C38 C41 111.3(3) . . ?
N30 C38 C40 110.8(3) . . ?
N30 C38 C39 107.6(3) . . ?
C41 C38 C40 109.5(3) . . ?
C41 C38 C39 109.3(3) . . ?
C40 C38 C39 108.3(3) . . ?
C50A C51A H43 119.0 . . ?
C52A C51A C50A 121.9(3) . . ?
C52A C51A H43 119.0 . . ?
C50A C55A H47 119.6 . . ?
C54A C55A C50A 120.8(3) . . ?
C54A C55A H47 119.6 . . ?
C12A C16A H73A 109.5 . . ?
C12A C16A H73B 109.5 . . ?
C12A C16A H73C 109.5 . . ?
H73A C16A H73B 109.5 . . ?
H73A C16A H73C 109.5 . . ?
H73B C16A H73C 109.5 . . ?
C54 C53 H21 119.0 . . ?
C54 C53 C52 122.0(3) . . ?
C52 C53 H21 119.0 . . ?
C51A C52A C53A 117.5(3) . . ?
C51A C52A C56A 121.5(4) . . ?
C53A C52A C56A 121.0(3) . . ?
C34A C33A H57 119.1 . . ?
C32A C33A C34A 121.9(3) . . ?
C32A C33A H57 119.1 . . ?
C52A C53A H45 118.9 . . ?
C54A C53A C52A 122.2(3) . . ?
C54A C53A H45 118.9 . . ?
C51 C52 C56 121.2(3) . . ?
C53 C52 C51 118.0(3) . . ?
C53 C52 C56 120.8(3) . . ?
C32A C36A H60A 109.5 . . ?
C32A C36A H60B 109.5 . . ?
C32A C36A H60C 109.5 . . ?
H60A C36A H60B 109.5 . . ?
H60A C36A H60C 109.5 . . ?
H60B C36A H60C 109.5 . . ?
H15A C59C H15B 109.5 . . ?
H15A C59C H15C 109.5 . . ?
H15B C59C H15C 109.5 . . ?
C58C C59C H15A 109.5 . . ?
C58C C59C H15B 109.5 . . ?
C58C C59C H15C 109.5 . . ?
N10A C18A C21A 111.0(3) . . ?
N10A C18A C19A 107.8(3) . . ?
N10A C18A C20A 110.4(3) . . ?
C21A C18A C19A 108.8(3) . . ?
C21A C18A C20A 110.2(3) . . ?
C19A C18A C20A 108.6(3) . . ?
N30A C38A C41A 111.4(3) . . ?
N30A C38A C39A 108.0(3) . . ?
N30A C38A C40A 110.2(3) . . ?
C39A C38A C41A 108.0(3) . . ?
C40A C38A C41A 109.8(3) . . ?
C40A C38A C39A 109.4(3) . . ?
C38 C40 H28A 109.5 . . ?
C38 C40 H28B 109.5 . . ?
C38 C40 H28C 109.5 . . ?
H28A C40 H28B 109.5 . . ?
H28A C40 H28C 109.5 . . ?
H28B C40 H28C 109.5 . . ?
C38 C39 H27A 109.5 . . ?
C38 C39 H27B 109.5 . . ?
C38 C39 H27C 109.5 . . ?
H27A C39 H27B 109.5 . . ?
H27A C39 H27C 109.5 . . ?
H27B C39 H27C 109.5 . . ?
F3 C1 S1 109.8(3) . . ?
F2 C1 S1 111.2(3) . . ?
F2 C1 F3 108.3(3) . . ?
F1 C1 S1 111.1(3) . . ?
F1 C1 F3 107.8(3) . . ?
F1 C1 F2 108.5(3) . . ?
C32 C36 H37A 109.5 . . ?
C32 C36 H37B 109.5 . . ?
C32 C36 H37C 109.5 . . ?
H37A C36 H37B 109.5 . . ?
H37A C36 H37C 109.5 . . ?
H37B C36 H37C 109.5 . . ?
C18A C21A H64A 109.5 . . ?
C18A C21A H64B 109.5 . . ?
C18A C21A H64C 109.5 . . ?
H64A C21A H64B 109.5 . . ?
H64A C21A H64C 109.5 . . ?
H64B C21A H64C 109.5 . . ?
N50 C58C C59C 108.2(11) . . ?
N50 C58C C61C 110.9(6) . . ?
C59C C58C C61C 107.9(10) . . ?
C60C C58C N50 110.9(8) . . ?
C60C C58C C59C 108.9(9) . . ?
C60C C58C C61C 109.9(7) . . ?
C34A C37A H61A 109.5 . . ?
C34A C37A H61B 109.5 . . ?
C34A C37A H61C 109.5 . . ?
H61A C37A H61B 109.5 . . ?
H61A C37A H61C 109.5 . . ?
H61B C37A H61C 109.5 . . ?
C38A C39A H51A 109.5 . . ?
C38A C39A H51B 109.5 . . ?
C38A C39A H51C 109.5 . . ?
H51A C39A H51B 109.5 . . ?
H51A C39A H51C 109.5 . . ?
H51B C39A H51C 109.5 . . ?
C38A C40A H53A 109.5 . . ?
C38A C40A H53B 109.5 . . ?
C38A C40A H53C 109.5 . . ?
H53A C40A H53B 109.5 . . ?
H53A C40A H53C 109.5 . . ?
H53B C40A H53C 109.5 . . ?
H41A C59A H41B 109.5 . . ?
H41A C59A H41C 109.5 . . ?
H41B C59A H41C 109.5 . . ?
C58A C59A H41A 109.5 . . ?
C58A C59A H41B 109.5 . . ?
C58A C59A H41C 109.5 . . ?
C14A C17A H72A 109.5 . . ?
C14A C17A H72B 109.5 . . ?
C14A C17A H72C 109.5 . . ?
H72A C17A H72B 109.5 . . ?
H72A C17A H72C 109.5 . . ?
H72B C17A H72C 109.5 . . ?
C18A C19A H63A 109.5 . . ?
C18A C19A H63B 109.5 . . ?
C18A C19A H63C 109.5 . . ?
H63A C19A H63B 109.5 . . ?
H63A C19A H63C 109.5 . . ?
H63B C19A H63C 109.5 . . ?
C14 C17 H13A 109.5 . . ?
C14 C17 H13B 109.5 . . ?
C14 C17 H13C 109.5 . . ?
H13A C17 H13B 109.5 . . ?
H13A C17 H13C 109.5 . . ?
H13B C17 H13C 109.5 . . ?
C12 C16 H12A 109.5 . . ?
C12 C16 H12B 109.5 . . ?
C12 C16 H12C 109.5 . . ?
H12A C16 H12B 109.5 . . ?
H12A C16 H12C 109.5 . . ?
H12B C16 H12C 109.5 . . ?
C54 C57 H24A 109.5 . . ?
C54 C57 H24B 109.5 . . ?
C54 C57 H24C 109.5 . . ?
H24A C57 H24B 109.5 . . ?
H24A C57 H24C 109.5 . . ?
H24B C57 H24C 109.5 . . ?
C18 C19 H3A 109.5 . . ?
C18 C19 H3B 109.5 . . ?
C18 C19 H3C 109.5 . . ?
H3A C19 H3B 109.5 . . ?
H3A C19 H3C 109.5 . . ?
H3B C19 H3C 109.5 . . ?
C55A C54A C57A 119.9(4) . . ?
C53A C54A C55A 118.8(3) . . ?
C53A C54A C57A 121.3(3) . . ?
N50A C58A C59A 107.2(3) . . ?
N50A C58A C61A 110.5(3) . . ?
C59A C58A C61A 107.0(3) . . ?
C60A C58A N50A 110.9(3) . . ?
C60A C58A C59A 111.2(3) . . ?
C60A C58A C61A 110.0(4) . . ?
C18A C20A H65A 109.5 . . ?
C18A C20A H65B 109.5 . . ?
C18A C20A H65C 109.5 . . ?
H65A C20A H65B 109.5 . . ?
H65A C20A H65C 109.5 . . ?
H65B C20A H65C 109.5 . . ?
C52 C56 H25A 109.5 . . ?
C52 C56 H25B 109.5 . . ?
C52 C56 H25C 109.5 . . ?
H25A C56 H25B 109.5 . . ?
H25A C56 H25C 109.5 . . ?
H25B C56 H25C 109.5 . . ?
C58A C61A H39A 109.5 . . ?
C58A C61A H39B 109.5 . . ?
C58A C61A H39C 109.5 . . ?
H39A C61A H39B 109.5 . . ?
H39A C61A H39C 109.5 . . ?
H39B C61A H39C 109.5 . . ?
C52A C56A H48A 109.5 . . ?
C52A C56A H48B 109.5 . . ?
C52A C56A H48C 109.5 . . ?
H48A C56A H48B 109.5 . . ?
H48A C56A H48C 109.5 . . ?
H48B C56A H48C 109.5 . . ?
C54A C57A H49A 109.5 . . ?
C54A C57A H49B 109.5 . . ?
C54A C57A H49C 109.5 . . ?
H49A C57A H49B 109.5 . . ?
H49A C57A H49C 109.5 . . ?
H49B C57A H49C 109.5 . . ?
F1B C1B S1B 104(2) . . ?
F3B C1B F1B 110(2) . . ?
F3B C1B S1B 99.3(14) . . ?
F2B C1B F1B 113(2) . . ?
F2B C1B F3B 116(2) . . ?
F2B C1B S1B 112.9(16) . . ?
C58C C61C H17A 109.5 . . ?
C58C C61C H17B 109.5 . . ?
C58C C61C H17C 109.5 . . ?
H17A C61C H17B 109.5 . . ?
H17A C61C H17C 109.5 . . ?
H17B C61C H17C 109.5 . . ?
C58A C60A H40A 109.5 . . ?
C58A C60A H40B 109.5 . . ?
C58A C60A H40C 109.5 . . ?
H40A C60A H40B 109.5 . . ?
H40A C60A H40C 109.5 . . ?
H40B C60A H40C 109.5 . . ?
C58C C60C H16A 109.5 . . ?
C58C C60C H16B 109.5 . . ?
C58C C60C H16C 109.5 . . ?
H16A C60C H16B 109.5 . . ?
H16A C60C H16C 109.5 . . ?
H16B C60C H16C 109.5 . . ?
O1A S1B C1B 96.8(9) . . ?
O2B S1B O1A 108.6(8) . . ?
O2B S1B C1B 103.6(11) . . ?
O2B S1B O3B 126.8(11) . . ?
O3B S1B O1A 118.3(7) . . ?
O3B S1B C1B 94.8(10) . . ?
F1A C1A S1A 113.3(6) . . ?
F1A C1A F3A 107.8(7) . . ?
F3A C1A S1A 106.1(5) . . ?
F2A C1A S1A 113.1(5) . . ?
F2A C1A F1A 105.3(6) . . ?
F2A C1A F3A 111.2(6) . . ?
H16D C60 H16E 109.5 . . ?
H16D C60 H16F 109.5 . . ?
H16E C60 H16F 109.5 . . ?
C58 C60 H16D 109.5 . . ?
C58 C60 H16E 109.5 . . ?
C58 C60 H16F 109.5 . . ?
N50 C58 C60 108(2) . . ?
C61 C58 N50 111(2) . . ?
C61 C58 C60 109(2) . . ?
C61 C58 C59 112(3) . . ?
C59 C58 N50 108(3) . . ?
C59 C58 C60 109(3) . . ?
C58 C61 H17D 109.5 . . ?
C58 C61 H17E 109.5 . . ?
C58 C61 H17F 109.5 . . ?
H17D C61 H17E 109.5 . . ?
H17D C61 H17F 109.5 . . ?
H17E C61 H17F 109.5 . . ?
C58 C59 H15D 109.5 . . ?
C58 C59 H15E 109.5 . . ?
C58 C59 H15F 109.5 . . ?
H15D C59 H15E 109.5 . . ?
H15D C59 H15F 109.5 . . ?
H15E C59 H15F 109.5 . . ?

loop_
_geom_bond_atom_site_label_1
_geom_bond_atom_site_label_2
_geom_bond_distance
_geom_bond_site_symmetry_2
_geom_bond_publ_flag
Zr1 O1 2.101(2) . ?
Zr1 N10 2.041(2) . ?
Zr1 N50 2.031(2) . ?
Zr1 N30 2.041(2) . ?
Zr1A O1A 2.106(2) . ?
Zr1A N30A 2.032(2) . ?
Zr1A N10A 2.042(2) . ?
Zr1A N50A 2.038(3) . ?
S1 O1 1.488(2) . ?
S1 O2 1.409(3) . ?
S1 O3 1.407(3) . ?
S1 C1 1.808(4) . ?
S1A O1A 1.482(2) . ?
S1A O2A 1.371(5) . ?
S1A O3A 1.447(5) . ?
S1A C1A 1.784(7) . ?
F3 C1 1.327(4) . ?
N10 C10 1.439(4) . ?
N10 C18 1.504(4) . ?
O1A S1B 1.605(7) . ?
F2 C1 1.320(4) . ?
F1 C1 1.317(4) . ?
N50 C50 1.439(4) . ?
N50 C58C 1.507(8) . ?
N50 C58 1.54(2) . ?
N30A C30A 1.454(4) . ?
N30A C38A 1.504(4) . ?
F1B C1B 1.359(18) . ?
N30 C30 1.440(4) . ?
N30 C38 1.510(4) . ?
N10A C10A 1.438(4) . ?
N10A C18A 1.506(4) . ?
N50A C50A 1.435(4) . ?
N50A C58A 1.508(4) . ?
C15 H11 0.9500 . ?
C15 C10 1.396(4) . ?
C15 C14 1.396(4) . ?
C10 C11 1.396(4) . ?
C33 H33 0.9500 . ?
C33 C32 1.389(5) . ?
C33 C34 1.386(5) . ?
C31A H55 0.9500 . ?
C31A C30A 1.387(4) . ?
C31A C32A 1.401(4) . ?
C10A C11A 1.392(4) . ?
C10A C15A 1.387(4) . ?
C11 H7 0.9500 . ?
C11 C12 1.394(4) . ?
C31 H35 0.9500 . ?
C31 C30 1.391(4) . ?
C31 C32 1.392(4) . ?
C50 C55 1.396(4) . ?
C50 C51 1.386(4) . ?
C35 H31 0.9500 . ?
C35 C30 1.386(4) . ?
C35 C34 1.391(4) . ?
C32 C36 1.515(5) . ?
C11A H71 0.9500 . ?
C11A C12A 1.386(4) . ?
C18 C21 1.531(5) . ?
C18 C20 1.524(4) . ?
C18 C19 1.527(4) . ?
C15A H67 0.9500 . ?
C15A C14A 1.390(4) . ?
C30A C35A 1.385(5) . ?
F3B C1B 1.355(18) . ?
C55 H19 0.9500 . ?
C55 C54 1.391(5) . ?
C51 H23 0.9500 . ?
C51 C52 1.393(5) . ?
C37 H36A 0.9800 . ?
C37 H36B 0.9800 . ?
C37 H36C 0.9800 . ?
C37 C34 1.499(5) . ?
C54 C53 1.382(5) . ?
C54 C57 1.503(5) . ?
C34A C35A 1.400(5) . ?
C34A C33A 1.384(5) . ?
C34A C37A 1.514(5) . ?
C12A C13A 1.392(5) . ?
C12A C16A 1.508(5) . ?
C21 H5A 0.9800 . ?
C21 H5B 0.9800 . ?
C21 H5C 0.9800 . ?
C20 H4A 0.9800 . ?
C20 H4B 0.9800 . ?
C20 H4C 0.9800 . ?
C13A H69 0.9500 . ?
C13A C14A 1.389(5) . ?
C13 H9 0.9500 . ?
C13 C12 1.386(5) . ?
C13 C14 1.389(5) . ?
C41 H29A 0.9800 . ?
C41 H29B 0.9800 . ?
C41 H29C 0.9800 . ?
C41 C38 1.520(5) . ?
C12 C16 1.506(4) . ?
C41A H52A 0.9800 . ?
C41A H52B 0.9800 . ?
C41A H52C 0.9800 . ?
C41A C38A 1.534(5) . ?
C50A C51A 1.389(4) . ?
C50A C55A 1.398(5) . ?
C32A C33A 1.379(5) . ?
C32A C36A 1.509(5) . ?
F2B C1B 1.355(17) . ?
C35A H59 0.9500 . ?
C14A C17A 1.515(4) . ?
C14 C17 1.512(5) . ?
C38 C40 1.526(5) . ?
C38 C39 1.526(4) . ?
C51A H43 0.9500 . ?
C51A C52A 1.386(5) . ?
C55A H47 0.9500 . ?
C55A C54A 1.392(5) . ?
C16A H73A 0.9800 . ?
C16A H73B 0.9800 . ?
C16A H73C 0.9800 . ?
C53 H21 0.9500 . ?
C53 C52 1.383(5) . ?
C52A C53A 1.404(5) . ?
C52A C56A 1.493(5) . ?
C33A H57 0.9500 . ?
C53A H45 0.9500 . ?
C53A C54A 1.375(5) . ?
C52 C56 1.512(5) . ?
C36A H60A 0.9800 . ?
C36A H60B 0.9800 . ?
C36A H60C 0.9800 . ?
C59C H15A 0.9800 . ?
C59C H15B 0.9800 . ?
C59C H15C 0.9800 . ?
C59C C58C 1.518(10) . ?
C18A C21A 1.515(5) . ?
C18A C19A 1.519(4) . ?
C18A C20A 1.525(5) . ?
C38A C39A 1.524(5) . ?
C38A C40A 1.524(5) . ?
C40 H28A 0.9800 . ?
C40 H28B 0.9800 . ?
C40 H28C 0.9800 . ?
C39 H27A 0.9800 . ?
C39 H27B 0.9800 . ?
C39 H27C 0.9800 . ?
C36 H37A 0.9800 . ?
C36 H37B 0.9800 . ?
C36 H37C 0.9800 . ?
C21A H64A 0.9800 . ?
C21A H64B 0.9800 . ?
C21A H64C 0.9800 . ?
C58C C61C 1.547(12) . ?
C58C C60C 1.504(13) . ?
C37A H61A 0.9800 . ?
C37A H61B 0.9800 . ?
C37A H61C 0.9800 . ?
C39A H51A 0.9800 . ?
C39A H51B 0.9800 . ?
C39A H51C 0.9800 . ?
C40A H53A 0.9800 . ?
C40A H53B 0.9800 . ?
C40A H53C 0.9800 . ?
C59A H41A 0.9800 . ?
C59A H41B 0.9800 . ?
C59A H41C 0.9800 . ?
C59A C58A 1.515(5) . ?
C17A H72A 0.9800 . ?
C17A H72B 0.9800 . ?
C17A H72C 0.9800 . ?
C19A H63A 0.9800 . ?
C19A H63B 0.9800 . ?
C19A H63C 0.9800 . ?
C17 H13A 0.9800 . ?
C17 H13B 0.9800 . ?
C17 H13C 0.9800 . ?
C16 H12A 0.9800 . ?
C16 H12B 0.9800 . ?
C16 H12C 0.9800 . ?
C57 H24A 0.9800 . ?
C57 H24B 0.9800 . ?
C57 H24C 0.9800 . ?
C19 H3A 0.9800 . ?
C19 H3B 0.9800 . ?
C19 H3C 0.9800 . ?
C54A C57A 1.523(5) . ?
C58A C61A 1.539(5) . ?
C58A C60A 1.493(5) . ?
C20A H65A 0.9800 . ?
C20A H65B 0.9800 . ?
C20A H65C 0.9800 . ?
C56 H25A 0.9800 . ?
C56 H25B 0.9800 . ?
C56 H25C 0.9800 . ?
C61A H39A 0.9800 . ?
C61A H39B 0.9800 . ?
C61A H39C 0.9800 . ?
C56A H48A 0.9800 . ?
C56A H48B 0.9800 . ?
C56A H48C 0.9800 . ?
C57A H49A 0.9800 . ?
C57A H49B 0.9800 . ?
C57A H49C 0.9800 . ?
C1B S1B 1.77(2) . ?
C61C H17A 0.9800 . ?
C61C H17B 0.9800 . ?
C61C H17C 0.9800 . ?
C60A H40A 0.9800 . ?
C60A H40B 0.9800 . ?
C60A H40C 0.9800 . ?
C60C H16A 0.9800 . ?
C60C H16B 0.9800 . ?
C60C H16C 0.9800 . ?
S1B O2B 1.380(13) . ?
S1B O3B 1.490(14) . ?
F1A C1A 1.329(7) . ?
F3A C1A 1.366(7) . ?
F2A C1A 1.278(7) . ?
C60 H16D 0.9800 . ?
C60 H16E 0.9800 . ?
C60 H16F 0.9800 . ?
C60 C58 1.61(4) . ?
C58 C61 1.49(4) . ?
C58 C59 1.53(2) . ?
C61 H17D 0.9800 . ?
C61 H17E 0.9800 . ?
C61 H17F 0.9800 . ?
C59 H15D 0.9800 . ?
C59 H15E 0.9800 . ?
C59 H15F 0.9800 . ?

loop_
_geom_torsion_atom_site_label_1
_geom_torsion_atom_site_label_2
_geom_torsion_atom_site_label_3
_geom_torsion_atom_site_label_4
_geom_torsion
_geom_torsion_site_symmetry_1
_geom_torsion_site_symmetry_2
_geom_torsion_site_symmetry_3
_geom_torsion_site_symmetry_4
_geom_torsion_publ_flag
Zr1 N10 C10 C15 89.0(3) . . . . ?
Zr1 N10 C10 C11 -89.6(3) . . . . ?
Zr1 N10 C18 C21 128.7(2) . . . . ?
Zr1 N10 C18 C20 -109.1(3) . . . . ?
Zr1 N10 C18 C19 9.6(4) . . . . ?
Zr1 N50 C50 C55 89.2(3) . . . . ?
Zr1 N50 C50 C51 -91.5(3) . . . . ?
Zr1 N50 C58C C59C 7.7(12) . . . . ?
Zr1 N50 C58C C61C 125.8(6) . . . . ?
Zr1 N50 C58C C60C -111.7(7) . . . . ?
Zr1 N50 C58 C60 -82(2) . . . . ?
Zr1 N50 C58 C61 159.1(16) . . . . ?
Zr1 N50 C58 C59 36(4) . . . . ?
Zr1 N30 C30 C31 -83.4(3) . . . . ?
Zr1 N30 C30 C35 96.7(3) . . . . ?
Zr1 N30 C38 C41 127.0(3) . . . . ?
Zr1 N30 C38 C40 -111.0(3) . . . . ?
Zr1 N30 C38 C39 7.3(4) . . . . ?
Zr1A O1A S1B C1B -150.0(8) . . . . ?
Zr1A O1A S1B O2B 103.1(10) . . . . ?
Zr1A O1A S1B O3B -50.8(12) . . . . ?
Zr1A N30A C30A C31A 89.1(3) . . . . ?
Zr1A N30A C30A C35A -89.2(3) . . . . ?
Zr1A N30A C38A C41A -135.2(3) . . . . ?
Zr1A N30A C38A C39A -16.7(4) . . . . ?
Zr1A N30A C38A C40A 102.7(3) . . . . ?
Zr1A N10A C10A C11A -98.0(3) . . . . ?
Zr1A N10A C10A C15A 83.4(3) . . . . ?
Zr1A N10A C18A C21A -127.7(3) . . . . ?
Zr1A N10A C18A C19A -8.7(4) . . . . ?
Zr1A N10A C18A C20A 109.8(3) . . . . ?
Zr1A N50A C50A C51A 93.6(3) . . . . ?
Zr1A N50A C50A C55A -86.9(3) . . . . ?
Zr1A N50A C58A C59A -9.7(4) . . . . ?
Zr1A N50A C58A C61A -126.0(3) . . . . ?
Zr1A N50A C58A C60A 111.8(3) . . . . ?
O1 S1 C1 F3 -176.5(3) . . . . ?
O1 S1 C1 F2 -56.6(3) . . . . ?
O1 S1 C1 F1 64.3(3) . . . . ?
N10 C10 C11 C12 178.8(3) . . . . ?
O1A S1A C1A F1A 172.4(6) . . . . ?
O1A S1A C1A F3A -69.5(5) . . . . ?
O1A S1A C1A F2A 52.6(6) . . . . ?
N50 C50 C55 C54 179.1(3) . . . . ?
N50 C50 C51 C52 -177.4(3) . . . . ?
N30A C30A C35A C34A 177.4(3) . . . . ?
F1B C1B S1B O1A -167.4(14) . . . . ?
F1B C1B S1B O2B -56.3(17) . . . . ?
F1B C1B S1B O3B 73.4(16) . . . . ?
N10A C10A C11A C12A -178.0(3) . . . . ?
N10A C10A C15A C14A 178.3(3) . . . . ?
N50A C50A C51A C52A 178.3(3) . . . . ?
N50A C50A C55A C54A 179.6(3) . . . . ?
C15 C10 C11 C12 0.1(5) . . . . ?
C10 N10 C18 C21 -50.4(4) . . . . ?
C10 N10 C18 C20 71.8(3) . . . . ?
C10 N10 C18 C19 -169.6(3) . . . . ?
C10 C15 C14 C13 -1.1(5) . . . . ?
C10 C15 C14 C17 179.2(3) . . . . ?
C10 C11 C12 C13 -0.8(5) . . . . ?
C10 C11 C12 C16 179.6(3) . . . . ?
C31A C30A C35A C34A -0.8(5) . . . . ?
C31A C32A C33A C34A -0.7(5) . . . . ?
C10A N10A C18A C21A 49.9(4) . . . . ?
C10A N10A C18A C19A 169.0(3) . . . . ?
C10A N10A C18A C20A -72.6(3) . . . . ?
C10A C11A C12A C13A -0.8(5) . . . . ?
C10A C11A C12A C16A 178.7(3) . . . . ?
C10A C15A C14A C13A 0.3(5) . . . . ?
C10A C15A C14A C17A -177.2(3) . . . . ?
C50 N50 C58C C59C -171.0(8) . . . . ?
C50 N50 C58C C61C -52.8(9) . . . . ?
C50 N50 C58C C60C 69.6(7) . . . . ?
C50 N50 C58 C60 91(2) . . . . ?
C50 N50 C58 C61 -28(3) . . . . ?
C50 N50 C58 C59 -151(2) . . . . ?
C50 C55 C54 C53 -1.3(5) . . . . ?
C50 C55 C54 C57 -179.9(3) . . . . ?
C50 C51 C52 C53 -2.1(5) . . . . ?
C50 C51 C52 C56 176.0(3) . . . . ?
C30 N30 C38 C41 -50.8(4) . . . . ?
C30 N30 C38 C40 71.3(3) . . . . ?
C30 N30 C38 C39 -170.5(3) . . . . ?
C30 C31 C32 C33 -1.0(5) . . . . ?
C30 C31 C32 C36 177.0(3) . . . . ?
C30 C35 C34 C33 -0.6(5) . . . . ?
C30 C35 C34 C37 -178.7(3) . . . . ?
C32 C33 C34 C35 -0.7(5) . . . . ?
C32 C33 C34 C37 177.4(3) . . . . ?
C32 C31 C30 N30 179.8(3) . . . . ?
C32 C31 C30 C35 -0.3(5) . . . . ?
C11A C10A C15A C14A -0.3(5) . . . . ?
C11A C12A C13A C14A 0.8(5) . . . . ?
C18 N10 C10 C15 -91.7(3) . . . . ?
C18 N10 C10 C11 89.6(3) . . . . ?
C15A C10A C11A C12A 0.6(5) . . . . ?
C30A N30A C38A C41A 46.2(4) . . . . ?
C30A N30A C38A C39A 164.6(3) . . . . ?
C30A N30A C38A C40A -76.0(3) . . . . ?
C30A C31A C32A C33A 1.3(5) . . . . ?
C30A C31A C32A C36A -179.0(3) . . . . ?
O2 S1 O1 Zr1 -72.4(6) . . . . ?
O2 S1 C1 F3 67.4(3) . . . . ?
O2 S1 C1 F2 -172.8(3) . . . . ?
O2 S1 C1 F1 -51.8(3) . . . . ?
F3B C1B S1B O1A -54.1(15) . . . . ?
F3B C1B S1B O2B 57.0(17) . . . . ?
F3B C1B S1B O3B -173.3(15) . . . . ?
C55 C50 C51 C52 2.0(5) . . . . ?
C55 C54 C53 C52 1.2(5) . . . . ?
C51 C50 C55 C54 -0.3(5) . . . . ?
O3 S1 O1 Zr1 65.3(6) . . . . ?
O3 S1 C1 F3 -60.6(3) . . . . ?
O3 S1 C1 F2 59.2(3) . . . . ?
O3 S1 C1 F1 -179.8(3) . . . . ?
C54 C53 C52 C51 0.5(5) . . . . ?
C54 C53 C52 C56 -177.6(4) . . . . ?
C12A C13A C14A C15A -0.6(5) . . . . ?
C12A C13A C14A C17A 176.9(3) . . . . ?
C34 C33 C32 C31 1.5(5) . . . . ?
C34 C33 C32 C36 -176.4(3) . . . . ?
C34 C35 C30 N30 -179.0(3) . . . . ?
C34 C35 C30 C31 1.1(5) . . . . ?
C12 C13 C14 C15 0.4(5) . . . . ?
C12 C13 C14 C17 -179.9(3) . . . . ?
C50A N50A C58A C59A 170.5(3) . . . . ?
C50A N50A C58A C61A 54.3(4) . . . . ?
C50A N50A C58A C60A -68.0(4) . . . . ?
C50A C51A C52A C53A 1.9(5) . . . . ?
C50A C51A C52A C56A -178.1(3) . . . . ?
C50A C55A C54A C53A 2.1(5) . . . . ?
C50A C55A C54A C57A -177.5(3) . . . . ?
C32A C31A C30A N30A -178.8(3) . . . . ?
C32A C31A C30A C35A -0.6(5) . . . . ?
F2B C1B S1B O1A 69.3(17) . . . . ?
F2B C1B S1B O2B -179.7(17) . . . . ?
F2B C1B S1B O3B -49.9(18) . . . . ?
C35A C34A C33A C32A -0.6(5) . . . . ?
C14 C15 C10 N10 -177.8(3) . . . . ?
C14 C15 C10 C11 0.9(5) . . . . ?
C14 C13 C12 C11 0.6(5) . . . . ?
C14 C13 C12 C16 -179.9(3) . . . . ?
C38 N30 C30 C31 94.5(3) . . . . ?
C38 N30 C30 C35 -85.4(3) . . . . ?
C51A C50A C55A C54A -0.9(5) . . . . ?
C51A C52A C53A C54A -0.6(6) . . . . ?
C55A C50A C51A C52A -1.2(5) . . . . ?
C16A C12A C13A C14A -178.7(3) . . . . ?
C52A C53A C54A C55A -1.3(6) . . . . ?
C52A C53A C54A C57A 178.2(4) . . . . ?
C33A C34A C35A C30A 1.4(5) . . . . ?
C36A C32A C33A C34A 179.6(3) . . . . ?
C18A N10A C10A C11A 84.3(4) . . . . ?
C18A N10A C10A C15A -94.3(3) . . . . ?
C38A N30A C30A C31A -92.2(3) . . . . ?
C38A N30A C30A C35A 89.6(4) . . . . ?
C1 S1 O1 Zr1 177.3(5) . . . . ?
C58C N50 C50 C55 -92.2(6) . . . . ?
C58C N50 C50 C51 87.2(6) . . . . ?
C37A C34A C35A C30A -178.4(3) . . . . ?
C37A C34A C33A C32A 179.2(4) . . . . ?
C57 C54 C53 C52 179.8(3) . . . . ?
C58A N50A C50A C51A -86.6(4) . . . . ?
C58A N50A C50A C55A 92.9(4) . . . . ?
O2A S1A O1A Zr1A 67.3(7) . . . . ?
O2A S1A C1A F1A -65.2(7) . . . . ?
O2A S1A C1A F3A 52.9(6) . . . . ?
O2A S1A C1A F2A 175.1(5) . . . . ?
C56A C52A C53A C54A 179.4(4) . . . . ?
O3A S1A O1A Zr1A -66.8(7) . . . . ?
O3A S1A C1A F1A 60.0(6) . . . . ?
O3A S1A C1A F3A 178.1(5) . . . . ?
O3A S1A C1A F2A -59.8(6) . . . . ?
C1A S1A O1A Zr1A -175.3(6) . . . . ?
C58 N50 C50 C55 -83.5(17) . . . . ?
C58 N50 C50 C51 95.9(17) . . . . ?

loop_
_twin_individual_id
_twin_individual_mass_fraction_refined
_oxdiff_twin_reflns_isolated
_oxdiff_twin_reflns_overlapped
_twin_individual_twin_lattice_type
_twin_individual_twin_matrix_11
_twin_individual_twin_matrix_12
_twin_individual_twin_matrix_13
_twin_individual_twin_matrix_21
_twin_individual_twin_matrix_22
_twin_individual_twin_matrix_23
_twin_individual_twin_matrix_31
_twin_individual_twin_matrix_32
_twin_individual_twin_matrix_33
1 0.5049(6) 44747 55011 ref 1.0000 0.0000 0.0000 0.0000 1.0000 0.0000 0.0000 0.0000 1.0000
2 0.4951(6) 44777 55011 nmt 0.9991 -0.0002 -0.0001 -0.8955 -0.9992 0.0002 -0.0202 0.0002 -0.9993
